data_2204221
loop_
_publ_author_name
'Harrison, William T. A.'

_publ_section_title
;
 Piperizinium hydrogen phosphite monohydrate
;
_journal_issue 9
_journal_name_full 'Acta Crystallographica Section E'
_journal_page_first o1577
_journal_page_last o1579
_journal_paper_doi 10.1107/S1600536804020185
_journal_volume 60
_journal_year 2004
_chemical_formula_iupac '(C6 H12 N2) 2+ , [H P O3 ] 2- , H2 O'
_chemical_formula_moiety 'C4 H12 N2, H O3 P, H2 O'
_chemical_formula_sum 'C4 H15 N2 O4 P'
_chemical_formula_weight 186.15
_chemical_name_systematic
;
 ?
;
_space_group_IT_number 14
_symmetry_cell_setting monoclinic
_symmetry_space_group_name_Hall '-P 2ybc'
_symmetry_space_group_name_H-M 'P 1 21/c 1'
_atom_sites_solution_hydrogens 'difmap (O-H and N-H) and geom (C-H and P-H)'
_atom_sites_solution_primary direct
_atom_sites_solution_secondary difmap
_audit_creation_method SHELXL-97
_cell_angle_alpha 90.00
_cell_angle_beta 92.7440(10)
_cell_angle_gamma 90.00
_cell_formula_units_Z 4
_cell_length_a 12.2476(8)
_cell_length_b 6.5706(4)
_cell_length_c 10.6592(8)
_cell_measurement_reflns_used 2470
_cell_measurement_temperature 293(2)
_cell_measurement_theta_max 29.82
_cell_measurement_theta_min 3.33
_cell_volume 856.81(10)
_computing_cell_refinement 'SAINT (Bruker, 1999)'
_computing_data_collection 'SMART (Bruker, 1999)'
_computing_data_reduction SAINT
_computing_molecular_graphics 'ORTEP-3 (Farrugia, 1997)'
_computing_publication_material SHELXL97
_computing_structure_refinement SHELXL97
_computing_structure_solution 'SHELXS97 (Sheldrick, 1997)'
_diffrn_ambient_temperature 293(2)
_diffrn_measured_fraction_theta_full 0.991
_diffrn_measured_fraction_theta_max 0.991
_diffrn_measurement_device_type 'Bruker SMART1000 CCD diffractometer'
_diffrn_measurement_method \w
_diffrn_radiation_monochromator graphite
_diffrn_radiation_source 'normal-focus sealed tube'
_diffrn_radiation_type MoK\a
_diffrn_radiation_wavelength 0.71073
_diffrn_reflns_av_R_equivalents 0.0216
_diffrn_reflns_av_sigmaI/netI 0.0321
_diffrn_reflns_limit_h_max 16
_diffrn_reflns_limit_h_min -17
_diffrn_reflns_limit_k_max 9
_diffrn_reflns_limit_k_min -8
_diffrn_reflns_limit_l_max 12
_diffrn_reflns_limit_l_min -14
_diffrn_reflns_number 6211
_diffrn_reflns_theta_full 29.97
_diffrn_reflns_theta_max 29.97
_diffrn_reflns_theta_min 3.33
_diffrn_standards_decay_% 0
_exptl_absorpt_coefficient_mu 0.296
_exptl_absorpt_correction_T_max 0.949
_exptl_absorpt_correction_T_min 0.925
_exptl_absorpt_correction_type multi-scan
_exptl_absorpt_process_details '(SADABS; Bruker, 1999)'
_exptl_crystal_colour colourless
_exptl_crystal_density_diffrn 1.443
_exptl_crystal_density_method 'not measured'
_exptl_crystal_description block
_exptl_crystal_F_000 400
_exptl_crystal_size_max 0.27
_exptl_crystal_size_mid 0.23
_exptl_crystal_size_min 0.19
_refine_diff_density_max 0.781
_refine_diff_density_min -0.435
_refine_ls_extinction_method none
_refine_ls_goodness_of_fit_ref 1.021
_refine_ls_hydrogen_treatment constr
_refine_ls_matrix_type full
_refine_ls_number_parameters 100
_refine_ls_number_reflns 2468
_refine_ls_number_restraints 0
_refine_ls_restrained_S_all 1.021
_refine_ls_R_factor_all 0.0557
_refine_ls_R_factor_gt 0.0422
_refine_ls_shift/su_max 0.000
_refine_ls_shift/su_mean 0.000
_refine_ls_structure_factor_coef Fsqd
_refine_ls_weighting_details 'calc w = 1/[\s^2^(Fo^2^)+(0.0845P)^2^] where P = (Fo^2^+2Fc^2^)/3'
_refine_ls_weighting_scheme calc
_refine_ls_wR_factor_gt 0.1228
_refine_ls_wR_factor_ref 0.1308
_reflns_number_gt 1930
_reflns_number_total 2468
_reflns_threshold_expression I>2\s(I)
_cod_data_source_file sj6000.cif
_cod_data_source_block I
_cod_original_cell_volume 856.80(10)
_cod_original_sg_symbol_H-M 'P 21/c'
_cod_database_code 2204221
_cod_database_fobs_code 2204221

loop_
_symmetry_equiv_pos_as_xyz
'x, y, z'
'-x, y+1/2, -z+1/2'
'-x, -y, -z'
'x, -y-1/2, z-1/2'

loop_
_atom_site_label
_atom_site_fract_x
_atom_site_fract_y
_atom_site_fract_z
_atom_site_U_iso_or_equiv
_atom_site_adp_type
_atom_site_calc_flag
_atom_site_refinement_flags
_atom_site_occupancy
_atom_site_type_symbol
P1 0.23916(3) -0.02316(6) 0.23270(4) 0.02544(15) Uani d . 1 P
H1 0.2609 0.0944 0.1366 0.031 Uiso calc R 1 H
O1 0.27883(11) 0.0919(2) 0.35030(14) 0.0398(3) Uani d . 1 O
O2 0.11571(10) -0.0529(2) 0.22692(13) 0.0335(3) Uani d . 1 O
O3 0.30154(11) -0.2194(2) 0.21505(14) 0.0420(4) Uani d . 1 O
N1 0.01729(11) 0.6267(2) 0.10922(13) 0.0272(3) Uani d . 1 N
H2 -0.0364 0.5840 0.1576 0.033 Uiso calc R 1 H
H3 0.0549 0.7250 0.1512 0.033 Uiso calc R 1 H
C1 -0.03148(15) 0.7113(3) -0.01021(17) 0.0318(4) Uani d . 1 C
H4 0.0258 0.7674 -0.0596 0.038 Uiso calc R 1 H
H5 -0.0817 0.8203 0.0082 0.038 Uiso calc R 1 H
C2 0.09189(15) 0.4532(3) 0.08474(18) 0.0321(4) Uani d . 1 C
H6 0.1205 0.3975 0.1639 0.039 Uiso calc R 1 H
H7 0.1530 0.5012 0.0383 0.039 Uiso calc R 1 H
N2 0.39969(11) 0.5910(2) 0.03315(15) 0.0339(4) Uani d . 1 N
H8 0.3613 0.6719 0.0831 0.041 Uiso calc R 1 H
H9 0.3531 0.5391 -0.0264 0.041 Uiso calc R 1 H
C3 0.48414(15) 0.7131(3) -0.0271(2) 0.0377(4) Uani d . 1 C
H10 0.5317 0.7769 0.0368 0.045 Uiso calc R 1 H
H11 0.4496 0.8195 -0.0780 0.045 Uiso calc R 1 H
C4 0.44956(15) 0.4235(3) 0.10849(19) 0.0372(4) Uani d . 1 C
H12 0.3926 0.3446 0.1458 0.045 Uiso calc R 1 H
H13 0.4964 0.4794 0.1759 0.045 Uiso calc R 1 H
O4A 0.2172(5) 0.5036(5) 0.3865(3) 0.0557(14) Uiso d P 0.563(14) O
H14 0.2488 0.3733 0.3721 0.067 Uiso d R 1 H
H15 0.2536 0.5828 0.3296 0.067 Uiso d R 1 H
O4B 0.2678(6) 0.5011(6) 0.4032(4) 0.0507(17) Uiso d P 0.437(14) O

loop_
_atom_site_aniso_label
_atom_site_aniso_U_11
_atom_site_aniso_U_22
_atom_site_aniso_U_33
_atom_site_aniso_U_12
_atom_site_aniso_U_13
_atom_site_aniso_U_23
P1 0.0236(2) 0.0260(2) 0.0267(2) 0.00143(15) 0.00188(16) 0.00038(16)
O1 0.0408(7) 0.0355(7) 0.0416(8) 0.0016(6) -0.0139(6) -0.0054(6)
O2 0.0250(6) 0.0369(7) 0.0388(7) -0.0022(5) 0.0023(5) -0.0088(5)
O3 0.0453(8) 0.0385(8) 0.0431(8) 0.0168(6) 0.0109(6) -0.0020(6)
N1 0.0276(7) 0.0276(7) 0.0264(7) -0.0051(5) 0.0022(5) -0.0039(5)
C1 0.0364(8) 0.0248(8) 0.0339(9) 0.0031(7) -0.0010(7) 0.0004(7)
C2 0.0282(8) 0.0357(9) 0.0319(9) 0.0025(7) -0.0033(7) -0.0021(7)
N2 0.0235(7) 0.0417(9) 0.0365(8) 0.0052(6) 0.0004(6) -0.0117(7)
C3 0.0351(9) 0.0280(9) 0.0496(11) 0.0007(7) -0.0025(8) -0.0020(8)
C4 0.0293(8) 0.0467(11) 0.0357(10) -0.0037(7) 0.0035(7) 0.0015(8)

loop_
_atom_type_symbol
_atom_type_description
_atom_type_scat_dispersion_real
_atom_type_scat_dispersion_imag
_atom_type_scat_source
C C 0.0033 0.0016 'International Tables Vol C Tables 4.2.6.8 and 6.1.1.4'
H H 0.0000 0.0000 'International Tables Vol C Tables 4.2.6.8 and 6.1.1.4'
N N 0.0061 0.0033 'International Tables Vol C Tables 4.2.6.8 and 6.1.1.4'
O O 0.0106 0.0060 'International Tables Vol C Tables 4.2.6.8 and 6.1.1.4'
P P 0.1023 0.0942 'International Tables Vol C Tables 4.2.6.8 and 6.1.1.4'

loop_
_geom_angle_atom_site_label_1
_geom_angle_atom_site_label_2
_geom_angle_atom_site_label_3
_geom_angle_site_symmetry_1
_geom_angle_site_symmetry_3
_geom_angle
O3 P1 O2 . . 113.03(8)
O3 P1 O1 . . 112.44(8)
O2 P1 O1 . . 111.96(8)
O3 P1 H1 . . 106.3
O2 P1 H1 . . 106.3
O1 P1 H1 . . 106.3
C1 N1 C2 . . 111.10(13)
C1 N1 H2 . . 109.4
C2 N1 H2 . . 109.4
C1 N1 H3 . . 109.4
C2 N1 H3 . . 109.4
H2 N1 H3 . . 108.0
N1 C1 C2 . 3_565 110.40(14)
N1 C1 H4 . . 109.6
C2 C1 H4 3_565 . 109.6
N1 C1 H5 . . 109.6
C2 C1 H5 3_565 . 109.6
H4 C1 H5 . . 108.1
N1 C2 C1 . 3_565 110.45(14)
N1 C2 H6 . . 109.6
C1 C2 H6 3_565 . 109.6
N1 C2 H7 . . 109.6
C1 C2 H7 3_565 . 109.6
H6 C2 H7 . . 108.1
C4 N2 C3 . . 111.13(14)
C4 N2 H8 . . 109.4
C3 N2 H8 . . 109.4
C4 N2 H9 . . 109.4
C3 N2 H9 . . 109.4
H8 N2 H9 . . 108.0
N2 C3 C4 . 3_665 109.44(15)
N2 C3 H10 . . 109.8
C4 C3 H10 3_665 . 109.8
N2 C3 H11 . . 109.8
C4 C3 H11 3_665 . 109.8
H10 C3 H11 . . 108.2
N2 C4 C3 . 3_665 110.48(16)
N2 C4 H12 . . 109.6
C3 C4 H12 3_665 . 109.6
N2 C4 H13 . . 109.6
C3 C4 H13 3_665 . 109.6
H12 C4 H13 . . 108.1
O4B O4A H14 . . 68.0
O4B O4A H15 . . 72.8
H14 O4A H15 . . 100.7
O4A O4B H14 . . 72.5
O4A O4B H15 . . 67.8
H14 O4B H15 . . 100.5

loop_
_geom_bond_atom_site_label_1
_geom_bond_atom_site_label_2
_geom_bond_site_symmetry_2
_geom_bond_distance
_geom_bond_publ_flag
P1 O3 . 1.5151(13) y
P1 O2 . 1.5230(12) y
P1 O1 . 1.5234(14) y
P1 H1 . 1.3200 ?
N1 C1 . 1.488(2) ?
N1 C2 . 1.492(2) ?
N1 H2 . 0.9000 ?
N1 H3 . 0.9000 ?
C1 C2 3_565 1.513(2) ?
C1 H4 . 0.9700 ?
C1 H5 . 0.9700 ?
C2 C1 3_565 1.513(2) ?
C2 H6 . 0.9700 ?
C2 H7 . 0.9700 ?
N2 C4 . 1.477(3) ?
N2 C3 . 1.479(2) ?
N2 H8 . 0.9000 ?
N2 H9 . 0.9000 ?
C3 C4 3_665 1.512(3) ?
C3 H10 . 0.9700 ?
C3 H11 . 0.9700 ?
C4 C3 3_665 1.512(3) ?
C4 H12 . 0.9700 ?
C4 H13 . 0.9700 ?
O4A O4B . 0.638(5) ?
O4A H14 . 0.9549 ?
O4A H15 . 0.9296 ?
O4B H14 . 0.9285 ?
O4B H15 . 0.9594 ?

loop_
_geom_hbond_atom_site_label_D
_geom_hbond_atom_site_label_H
_geom_hbond_atom_site_label_A
_geom_hbond_site_symmetry_A
_geom_hbond_distance_DH
_geom_hbond_distance_HA
_geom_hbond_distance_DA
_geom_hbond_angle_DHA
_geom_hbond_publ_flag
N1 H2 O2 2 0.90 1.84 2.7147(19) 164 y
N1 H3 O2 1_565 0.90 1.81 2.7043(19) 172 y
N2 H8 O3 1_565 0.90 1.77 2.642(2) 163 y
N2 H9 O1 4_565 0.90 1.78 2.676(2) 171 y
O4A H14 O1 . 0.95 1.90 2.840(4) 167 y
O4A H15 O3 1_565 0.93 1.90 2.811(4) 168 y
O4B H14 O1 . 0.93 1.90 2.752(4) 151 y
O4B H15 O3 1_565 0.96 1.90 2.765(4) 149 y
C1 H5 O4A 2_555 0.97 2.38 3.300(5) 159 y
